data_4504377
loop_
_publ_author_name
'Huang, You-Gui'
'Gong, Ya-Qiong'
'Jiang, Fei-Long'
'Yuan, Da-Qiang'
'Wu, Ming-Yan'
'Gao, Qiang'
Wei,
'Hong, Mao-Chun'

_publ_section_title
;
 Formation of an Infinite Three-Dimensional Water Network by the
 Hierarchic Assembly of Bilayer Water Nanotubes of Octamers
;
_journal_issue 8
_journal_name_full 'Crystal Growth &amp; Design'
_journal_page_first 1385
_journal_paper_doi 10.1021/cg070401r
_journal_volume 7
_journal_year 2007
_chemical_formula_moiety 'C16 H39 Co2 O25'
_chemical_formula_sum 'C16 H39 Co2 O25'
_chemical_formula_weight 749.33
_chemical_name_systematic
; 
 ? 
;
_space_group_IT_number 15
_symmetry_cell_setting monoclinic
_symmetry_space_group_name_Hall '-C 2yc'
_symmetry_space_group_name_H-M 'C 1 2/c 1'
_atom_sites_solution_hydrogens geom
_atom_sites_solution_primary direct
_atom_sites_solution_secondary difmap
_audit_creation_method SHELXL-97
_cell_angle_alpha 90.00
_cell_angle_beta 90.13(4)
_cell_angle_gamma 90.00
_cell_formula_units_Z 4
_cell_length_a 7.6900(15)
_cell_length_b 18.853(3)
_cell_length_c 19.405(6)
_cell_measurement_reflns_used 2911
_cell_measurement_temperature 293(2)
_cell_measurement_theta_max 27.4835
_cell_measurement_theta_min 2.0994
_cell_volume 2813.3(11)
_computing_cell_refinement CrystalClear
_computing_data_collection 'CrystalClear (Rigaku, 2000)'
_computing_data_reduction CrystalClear
_computing_molecular_graphics 'SHELXL-97 (Sheldrick, 1997)'
_computing_publication_material 'SHELXL-97 (Sheldrick, 1997)'
_computing_structure_refinement 'SHELXL-97 (Sheldrick, 1997)'
_computing_structure_solution 'SHELXS-97 (Sheldrick, 1990)'
_diffrn_ambient_temperature 293(2)
_diffrn_measured_fraction_theta_full 0.945
_diffrn_measured_fraction_theta_max 0.945
_diffrn_measurement_device_type 'Rigaku Mercury CCD area-detector'
_diffrn_measurement_method \w
_diffrn_radiation_monochromator graphite
_diffrn_radiation_source 'fine-focus sealed tube'
_diffrn_radiation_type MoK\a
_diffrn_radiation_wavelength 0.71073
_diffrn_reflns_av_R_equivalents 0.0666
_diffrn_reflns_av_sigmaI/netI 0.0546
_diffrn_reflns_limit_h_max 9
_diffrn_reflns_limit_h_min -9
_diffrn_reflns_limit_k_max 24
_diffrn_reflns_limit_k_min -24
_diffrn_reflns_limit_l_max 25
_diffrn_reflns_limit_l_min -24
_diffrn_reflns_number 3067
_diffrn_reflns_theta_full 27.54
_diffrn_reflns_theta_max 27.54
_diffrn_reflns_theta_min 2.16
_exptl_absorpt_coefficient_mu 1.285
_exptl_absorpt_correction_T_max 1.0000
_exptl_absorpt_correction_T_min 0.6872
_exptl_absorpt_correction_type multi-scan
_exptl_absorpt_process_details '(CrystalClear; Rigaku, 2000)'
_exptl_crystal_colour Red
_exptl_crystal_density_diffrn 1.769
_exptl_crystal_density_method 'not measured'
_exptl_crystal_description Prism
_exptl_crystal_F_000 1556
_exptl_crystal_size_max 0.2000
_exptl_crystal_size_mid 0.1000
_exptl_crystal_size_min 0.0800
_refine_diff_density_max 1.541
_refine_diff_density_min -1.220
_refine_diff_density_rms 0.160
_refine_ls_extinction_method none
_refine_ls_goodness_of_fit_ref 1.074
_refine_ls_hydrogen_treatment constr
_refine_ls_matrix_type full
_refine_ls_number_parameters 193
_refine_ls_number_reflns 3072
_refine_ls_number_restraints 0
_refine_ls_restrained_S_all 1.074
_refine_ls_R_factor_all 0.1023
_refine_ls_R_factor_gt 0.0878
_refine_ls_shift/su_max 0.000
_refine_ls_shift/su_mean 0.000
_refine_ls_structure_factor_coef Fsqd
_refine_ls_weighting_details 'calc w=1/[\s^2^(Fo^2^)+(0.1789P)^2^+3.5197P] where P=(Fo^2^+2Fc^2^)/3'
_refine_ls_weighting_scheme calc
_refine_ls_wR_factor_gt 0.2431
_refine_ls_wR_factor_ref 0.2618
_reflns_number_gt 2410
_reflns_number_total 3072
_reflns_threshold_expression >2sigma(I)
_cod_data_source_file cg070401rsi20070426_063031.cif
_cod_data_source_block c:\hyg-1637\hklf5
_cod_depositor_comments
;
The following automatic conversions were performed:

'_exptl_absorpt_correction_type' value 'Multi-scan' changed to
'multi-scan' according to
/home/saulius/struct/CIF-dictionaries/cif_core.dic dictionary named
'cif_core.dic' version 2.4.1 from 2010-06-29.

Automatic conversion script
Id: cif_fix_values 1715 2011-07-08 13:25:40Z adriana 
;
_cod_original_sg_symbol_H-M C2/c
_cod_database_code 4504377

loop_
_symmetry_equiv_pos_as_xyz
'x, y, z'
'-x, y, -z+1/2'
'x+1/2, y+1/2, z'
'-x+1/2, y+1/2, -z+1/2'
'-x, -y, -z'
'x, -y, z-1/2'
'-x+1/2, -y+1/2, -z'
'x+1/2, -y+1/2, z-1/2'

loop_
_atom_site_label
_atom_site_type_symbol
_atom_site_fract_x
_atom_site_fract_y
_atom_site_fract_z
_atom_site_U_iso_or_equiv
_atom_site_adp_type
_atom_site_occupancy
_atom_site_symmetry_multiplicity
_atom_site_calc_flag
_atom_site_refinement_flags
Co1 Co 0.0000 0.24132(7) 0.2500 0.0228(4) Uani 1 2 d S
Co2 Co 0.2500 0.2500 0.5000 0.0282(4) Uani 1 2 d S
O1 O 0.1794(7) 0.2407(3) 0.1701(3) 0.0289(11) Uani 1 1 d .
O2 O 0.3159(7) 0.2959(4) 0.0875(3) 0.0406(14) Uani 1 1 d .
O3 O 0.1815(7) 0.2446(3) 0.3308(3) 0.0269(11) Uani 1 1 d .
O4 O 0.3348(7) 0.1925(3) 0.4137(2) 0.0304(11) Uani 1 1 d .
O5 O 0.0000 0.1329(4) 0.2500 0.0434(19) Uani 1 2 d S
O6 O 0.5000 -0.1494(4) 0.2500 0.0369(17) Uani 1 2 d S
O7 O 0.1259(8) -0.1598(3) 0.0416(3) 0.0397(13) Uani 1 1 d .
O8 O 0.5356(9) 0.2155(4) -0.0520(3) 0.0500(17) Uani 1 1 d .
O11 O 0.0996(9) -0.0404(3) -0.0427(3) 0.0515(16) Uani 1 1 d .
H8A H 0.4403 0.2124 -0.0331 0.062 Uiso 1 1 d R
H14A H 0.2139 0.0800 0.1191 0.062 Uiso 1 1 d R
H12A H 0.3513 0.1046 0.0330 0.062 Uiso 1 1 d R
H8B H 0.5158 0.1833 -0.0804 0.062 Uiso 1 1 d R
H11A H 0.1171 -0.0056 -0.0147 0.062 Uiso 1 1 d R
H7B H 0.0168 -0.1533 0.0421 0.062 Uiso 1 1 d R
H7A H 0.1672 -0.1398 0.0785 0.062 Uiso 1 1 d R
H11B H 0.0806 -0.0738 -0.0180 0.062 Uiso 1 1 d R
H14B H 0.0458 0.0403 0.1326 0.062 Uiso 1 1 d R
H12B H 0.3705 0.1766 0.0402 0.062 Uiso 1 1 d R
H10A H 0.3441 0.0034 -0.0661 0.062 Uiso 1 1 d R
H10B H 0.4738 0.0315 -0.0153 0.062 Uiso 1 1 d R
H9A H 0.4425 -0.0666 0.1288 0.062 Uiso 1 1 d R
H9B H 0.2535 -0.0499 0.1359 0.062 Uiso 1 1 d R
H5A H -0.0028 0.1104 0.2155 0.062 Uiso 1 1 d R
H6A H 0.5431 -0.1232 0.2851 0.062 Uiso 0.50 1 d PR
O13 O 0.2500(9) 0.2500(3) 0.0000(3) 0.098(5) Uani 1 2 d SR
H13B H 0.1683 0.2603 0.0267 0.117 Uiso 0.50 1 d PR
H13A H 0.2800 0.2684 -0.0406 0.117 Uiso 0.50 1 d PR
O12 O 0.3379(9) 0.1393(3) 0.0580(3) 0.0453(15) Uani 1 1 d .
O14 O 0.1503(6) 0.0538(2) 0.14559(19) 0.0497(15) Uani 1 1 d .
O9 O 0.3415(6) -0.0771(2) 0.14105(19) 0.0478(15) Uani 1 1 d R
O10 O 0.3968(6) 0.0397(2) -0.04686(19) 0.0588(18) Uani 1 1 d R
C1 C 0.5000 0.2018(4) 0.2500 0.0217(17) Uani 1 2 d S
C2 C 0.4063(8) 0.1658(4) 0.2995(3) 0.0204(12) Uani 1 1 d .
C3 C 0.4080(9) 0.0923(4) 0.2997(3) 0.0269(14) Uani 1 1 d .
H3 H 0.3459 0.0668 0.3339 0.032 Uiso 1 1 calc R
C4 C 0.5000 0.0568(5) 0.2500 0.032(2) Uani 1 2 d S
H4 H 0.5000 0.0064 0.2500 0.038 Uiso 1 2 calc SR
C5 C 0.5000 0.2799(4) 0.2500 0.0165(14) Uiso 1 2 d S
C6 C 0.4047(8) 0.3206(4) 0.2010(3) 0.0230(13) Uani 1 1 d .
C7 C 0.4115(10) 0.3931(4) 0.2006(4) 0.0309(15) Uani 1 1 d .
H7 H 0.3532 0.4184 0.1651 0.037 Uiso 1 1 calc R
C8 C 0.5000 0.4301(5) 0.2500 0.034(2) Uani 1 2 d S
H8 H 0.5000 0.4804 0.2500 0.040 Uiso 1 2 calc SR
C9 C 0.3003(8) 0.2041(3) 0.3517(3) 0.0220(13) Uani 1 1 d .
C10 C 0.2936(9) 0.2835(4) 0.1500(4) 0.0265(14) Uani 1 1 d .

loop_
_atom_site_aniso_label
_atom_site_aniso_U_11
_atom_site_aniso_U_22
_atom_site_aniso_U_33
_atom_site_aniso_U_23
_atom_site_aniso_U_13
_atom_site_aniso_U_12
Co1 0.0193(7) 0.0246(6) 0.0246(6) 0.000 -0.0005(6) 0.000
Co2 0.0220(7) 0.0368(8) 0.0256(7) -0.0016(5) -0.0002(6) 0.0058(5)
O1 0.028(3) 0.030(3) 0.029(3) -0.0030(18) 0.000(2) 0.000(2)
O2 0.024(3) 0.071(4) 0.027(2) 0.011(2) -0.001(2) -0.008(3)
O3 0.024(2) 0.034(3) 0.023(2) -0.0053(17) 0.000(2) 0.0041(19)
O4 0.031(3) 0.039(3) 0.021(2) -0.0001(19) 0.000(2) 0.010(2)
O5 0.059(6) 0.026(4) 0.045(4) 0.000 0.009(4) 0.000
O6 0.030(4) 0.026(3) 0.055(5) 0.000 -0.001(4) 0.000
O7 0.034(3) 0.036(3) 0.049(3) 0.003(2) 0.013(3) 0.006(2)
O8 0.037(4) 0.078(4) 0.036(3) 0.011(3) -0.010(3) -0.021(3)
O11 0.048(4) 0.042(3) 0.065(4) 0.010(3) -0.006(3) -0.005(3)
O13 0.053(8) 0.100(12) 0.140(14) -0.026(9) -0.029(10) 0.005(7)
O12 0.050(4) 0.040(3) 0.045(3) -0.003(2) 0.003(3) -0.006(3)
O14 0.041(4) 0.061(4) 0.047(3) 0.004(3) 0.003(3) -0.004(3)
O9 0.039(4) 0.050(4) 0.054(3) -0.003(3) 0.003(3) 0.004(3)
O10 0.046(4) 0.055(4) 0.075(5) -0.009(3) 0.011(4) -0.015(3)
C1 0.018(4) 0.009(3) 0.038(5) 0.000 0.002(4) 0.000
C2 0.012(3) 0.029(3) 0.019(3) -0.002(2) -0.002(2) -0.002(2)
C3 0.026(4) 0.031(3) 0.024(3) 0.000(2) 0.000(3) -0.001(3)
C4 0.047(6) 0.019(4) 0.028(4) 0.000 0.004(4) 0.000
C6 0.008(3) 0.029(3) 0.032(3) 0.005(2) 0.001(2) 0.006(2)
C7 0.027(4) 0.026(3) 0.040(4) 0.008(3) 0.002(3) 0.005(3)
C8 0.045(6) 0.012(4) 0.044(5) 0.000 0.001(5) 0.000
C9 0.016(3) 0.022(3) 0.029(3) -0.001(2) 0.005(2) -0.001(2)
C10 0.017(3) 0.029(3) 0.033(3) 0.002(3) -0.001(2) 0.004(3)

loop_
_atom_type_symbol
_atom_type_description
_atom_type_scat_dispersion_real
_atom_type_scat_dispersion_imag
_atom_type_scat_source
C C 0.0033 0.0016 'International Tables Vol C Tables 4.2.6.8 and 6.1.1.4'
Co Co 0.3494 0.9721 'International Tables Vol C Tables 4.2.6.8 and 6.1.1.4'
O O 0.0106 0.0060 'International Tables Vol C Tables 4.2.6.8 and 6.1.1.4'
H H 0.0000 0.0000 'International Tables Vol C Tables 4.2.6.8 and 6.1.1.4'

loop_
_geom_angle_atom_site_label_1
_geom_angle_atom_site_label_2
_geom_angle_atom_site_label_3
_geom_angle
_geom_angle_site_symmetry_1
_geom_angle_site_symmetry_3
O5 Co1 O6 180.000(1) . 3_455
O5 Co1 O1 89.65(14) . 2
O6 Co1 O1 90.35(14) 3_455 2
O5 Co1 O1 89.65(14) . .
O6 Co1 O1 90.35(14) 3_455 .
O1 Co1 O1 179.3(3) 2 .
O5 Co1 O3 91.70(14) . .
O6 Co1 O3 88.30(14) 3_455 .
O1 Co1 O3 83.39(19) 2 .
O1 Co1 O3 96.64(19) . .
O5 Co1 O3 91.70(14) . 2
O6 Co1 O3 88.30(14) 3_455 2
O1 Co1 O3 96.64(19) 2 2
O1 Co1 O3 83.39(19) . 2
O3 Co1 O3 176.6(3) . 2
O8 Co2 O8 180.000(1) 2_655 8_456
O8 Co2 O4 91.3(2) 2_655 7_556
O8 Co2 O4 88.7(2) 8_456 7_556
O8 Co2 O4 88.7(2) 2_655 .
O8 Co2 O4 91.3(2) 8_456 .
O4 Co2 O4 180.00(15) 7_556 .
O8 Co2 O7 85.4(3) 2_655 6_556
O8 Co2 O7 94.6(3) 8_456 6_556
O4 Co2 O7 88.2(2) 7_556 6_556
O4 Co2 O7 91.8(2) . 6_556
O8 Co2 O7 94.6(3) 2_655 4
O8 Co2 O7 85.4(3) 8_456 4
O4 Co2 O7 91.8(2) 7_556 4
O4 Co2 O7 88.2(2) . 4
O7 Co2 O7 180.0(4) 6_556 4
C10 O1 Co1 134.0(5) . .
C9 O3 Co1 134.9(4) . .
C9 O4 Co2 127.7(4) . .
Co1 O5 H5A 122.4 . .
Co1 O6 H6A 123.1 3_545 .
O7 O7 Co2 0.0(3) 1 4_545
O7 O7 H7B 0.0 1 .
Co2 O7 H7B 124.6 4_545 .
O7 O7 H7A 0.0 1 .
Co2 O7 H7A 120.0 4_545 .
H7B O7 H7A 106.8 . .
Co2 O8 H8A 121.6 2_655 .
Co2 O8 H8B 134.9 2_655 .
H8A O8 H8B 94.6 . .
O11 O11 H11A 0.0 1 .
O11 O11 H11B 0.0 1 .
H11A O11 H11B 104.4 . .
O13 O13 H13B 0.0 1 .
O13 O13 H13A 0.0 1 .
H13B O13 H13A 130.6 . .
O12 O12 H12A 0.0 1 .
O12 O12 H12B 0.0 1 .
H12A O12 H12B 113.3 . .
O14 O14 H14A 0.0 1 .
O14 O14 H14B 0.0 1 .
H14A O14 H14B 120.8 . .
O9 O9 H9A 0.0 1 .
O9 O9 H9B 0.0 1 .
H9A O9 H9B 124.1 . .
O10 O10 H10A 0.0 1 .
O10 O10 H10B 0.0 1 .
H10A O10 H10B 118.4 . .
C2 C1 C2 121.2(8) . 2_655
C2 C1 C5 119.4(4) . .
C2 C1 C5 119.4(4) 2_655 .
C1 C2 C3 119.2(6) . .
C1 C2 C9 121.6(6) . .
C3 C2 C9 119.2(6) . .
C4 C3 C2 119.5(6) . .
C4 C3 H3 120.3 . .
C2 C3 H3 120.3 . .
C3 C4 C3 121.5(9) . 2_655
C3 C4 H4 119.3 . .
C3 C4 H4 119.3 2_655 .
C6 C5 C6 114.8(8) 2_655 .
C6 C5 C1 122.6(4) 2_655 .
C6 C5 C1 122.6(4) . .
C7 C6 C5 121.5(7) . .
C7 C6 C10 119.3(6) . .
C5 C6 C10 119.1(6) . .
C8 C7 C6 121.7(7) . .
C8 C7 H7 119.2 . .
C6 C7 H7 119.2 . .
C7 C8 C7 118.6(9) . 2_655
C7 C8 H8 120.7 . .
C7 C8 H8 120.7 2_655 .
O4 C9 O3 124.7(6) . .
O4 C9 C2 117.1(6) . .
O3 C9 C2 118.2(6) . .
O2 C10 O1 121.4(7) . .
O2 C10 C6 118.7(6) . .
O1 C10 C6 119.8(6) . .

loop_
_geom_bond_atom_site_label_1
_geom_bond_atom_site_label_2
_geom_bond_distance
_geom_bond_site_symmetry_2
Co1 O5 2.044(8) .
Co1 O6 2.061(7) 3_455
Co1 O1 2.077(5) 2
Co1 O1 2.077(5) .
Co1 O3 2.097(5) .
Co1 O3 2.097(5) 2
Co2 O8 2.038(6) 2_655
Co2 O8 2.038(6) 8_456
Co2 O4 2.100(5) 7_556
Co2 O4 2.100(5) .
Co2 O7 2.112(6) 6_556
Co2 O7 2.112(6) 4
O1 C10 1.256(9) .
O2 C10 1.247(8) .
O3 C9 1.258(9) .
O4 C9 1.250(8) .
O5 H5A 0.7929 .
O6 Co1 2.061(7) 3_545
O6 H6A 0.9041 .
O7 O7 0.000(12) 1
O7 Co2 2.112(6) 4_545
O7 H7B 0.8480 .
O7 H7A 0.8680 .
O8 Co2 2.038(6) 2_655
O8 H8A 0.8224 .
O8 H8B 0.8339 .
O11 O11 0.00(2) 1
O11 H11A 0.8608 .
O11 H11B 0.8055 .
O13 O13 0.000(14) 1
O13 H13B 0.8381 .
O13 H13A 0.8912 .
O12 O12 0.000(14) 1
O12 H12A 0.8204 .
O12 H12B 0.8224 .
O14 O14 0.000(14) 1
O14 H14A 0.8651 .
O14 H14B 0.8796 .
O9 O9 0.000(13) 1
O9 H9A 0.8361 .
O9 H9B 0.8548 .
O10 O10 0.000(13) 1
O10 H10A 0.8782 .
O10 H10B 0.8642 .
C1 C2 1.380(7) .
C1 C2 1.380(7) 2_655
C1 C5 1.473(10) .
C2 C3 1.385(10) .
C2 C9 1.489(9) .
C3 C4 1.372(8) .
C3 H3 0.9500 .
C4 C3 1.372(8) 2_655
C4 H4 0.9500 .
C5 C6 1.424(7) 2_655
C5 C6 1.424(7) .
C6 C7 1.367(10) .
C6 C10 1.483(10) .
C7 C8 1.365(9) .
C7 H7 0.9500 .
C8 C7 1.365(9) 2_655
C8 H8 0.9500 .

loop_
_geom_hbond_atom_site_label_D
_geom_hbond_atom_site_label_H
_geom_hbond_atom_site_label_A
_geom_hbond_distance_DH
_geom_hbond_distance_HA
_geom_hbond_distance_DA
_geom_hbond_angle_DHA
_geom_hbond_site_symmetry_A
O7 H7B O2 0.85 2.02 2.680(8) 133.9 3_445
O14 H14B O11 0.88 2.07 2.780(8) 137.2 5
O11 H11A O11 0.86 2.19 2.724(15) 120.3 5
O6 H6A O9 0.90 1.89 2.793(6) 172.3 2_655
O9 H9A O10 0.84 2.08 2.811(8) 146.0 5_655
O10 H10B O10 0.86 2.06 2.838(9) 149.4 5_655
O13 H13B O8 0.84 1.71 2.505(11) 158.5 7
O13 H13A O12 0.89 1.99 2.465(9) 111.8 7
O14 H14A O12 0.87 1.89 2.754(7) 175.8 1
O12 H12A O10 0.82 2.01 2.805(7) 164.7 1
O7 H7A O9 0.87 2.16 2.982(8) 158.0 1
O11 H11B O7 0.81 2.02 2.790(9) 159.6 1
O12 H12B O13 0.82 1.84 2.465(9) 131.9 1
O10 H10A O11 0.88 2.10 2.741(8) 128.8 1
O9 H9B O14 0.85 2.12 2.873 147.1 1
O5 H5A O14 0.79 2.09 2.771(6) 143.7 1
O8 H8A O13 0.82 1.75 2.505(10) 151.8 1
